data_1516025
loop_
_publ_author_name
'Yokoi, Hiroki'
'Hiroto, Satoru'
'Shinokubo, Hiroshi'

_publ_section_title
;
 Synthesis of Diazo-Bridged BODIPY Dimer and Tetramer by Oxidative
 Coupling of \b-Amino-Substituted BODIPYs.
;
_journal_issue 11
_journal_name_full 'Organic letters'
_journal_page_first 3004
_journal_page_last 3007
_journal_paper_doi 10.1021/ol501131j
_journal_volume 16
_journal_year 2014
_chemical_formula_sum 'C63 H54 B2 Cl3 F4 N6'
_chemical_formula_weight 1099.09
_chemical_name_systematic
; 
 ? 
;
_space_group_IT_number 2
_symmetry_cell_setting triclinic
_symmetry_Int_Tables_number 2
_symmetry_space_group_name_Hall '-P 1'
_symmetry_space_group_name_H-M 'P -1'
_atom_sites_solution_hydrogens geom
_atom_sites_solution_primary direct
_atom_sites_solution_secondary difmap
_audit_creation_method SHELXL-97
_cell_angle_alpha 66.48(2)
_cell_angle_beta 79.82(3)
_cell_angle_gamma 80.77(2)
_cell_formula_units_Z 2
_cell_length_a 12.4210(6)
_cell_length_b 14.0537(5)
_cell_length_c 17.9628(6)
_cell_measurement_reflns_used 6492
_cell_measurement_temperature 103(2)
_cell_measurement_theta_max 27.47
_cell_measurement_theta_min 3.14
_cell_volume 2815.8(5)
_computing_cell_refinement CrystalClear
_computing_data_collection 'CrystalClear (Rigaku Inc., 2008)'
_computing_data_reduction CrystalClear
_computing_molecular_graphics 'CrystalStructure 4.0'
_computing_publication_material 'CrystalStructure 4.0 (Rigaku, 2010)'
_computing_structure_refinement 'SHELXL97 (Sheldrick, 2008)'
_computing_structure_solution 'SHELXS-97 (Sheldrick, 2008)'
_diffrn_ambient_temperature 103(2)
_diffrn_detector_area_resol_mean 7.111
_diffrn_measured_fraction_theta_full 0.975
_diffrn_measured_fraction_theta_max 0.975
_diffrn_measurement_device_type 'Rigaku Saturn724'
_diffrn_measurement_method \w
_diffrn_radiation_monochromator graphite
_diffrn_radiation_source 'fine-focus sealed tube'
_diffrn_radiation_type MoK\a
_diffrn_radiation_wavelength 0.71075
_diffrn_reflns_av_R_equivalents 0.0333
_diffrn_reflns_av_sigmaI/netI 0.0587
_diffrn_reflns_limit_h_max 14
_diffrn_reflns_limit_h_min -13
_diffrn_reflns_limit_k_max 16
_diffrn_reflns_limit_k_min -16
_diffrn_reflns_limit_l_max 20
_diffrn_reflns_limit_l_min -21
_diffrn_reflns_number 18373
_diffrn_reflns_theta_full 25.00
_diffrn_reflns_theta_max 25.00
_diffrn_reflns_theta_min 3.18
_exptl_absorpt_coefficient_mu 0.222
_exptl_absorpt_correction_T_max 0.999
_exptl_absorpt_correction_T_min 0.907
_exptl_absorpt_correction_type multi-scan
_exptl_absorpt_process_details 'REQAB (Rigaku, 1998)'
_exptl_crystal_colour blue
_exptl_crystal_density_diffrn 1.296
_exptl_crystal_density_method 'not measured'
_exptl_crystal_description prism
_exptl_crystal_F_000 1142
_exptl_crystal_size_max 0.20
_exptl_crystal_size_mid 0.05
_exptl_crystal_size_min 0.01
_refine_diff_density_max 0.819
_refine_diff_density_min -0.934
_refine_diff_density_rms 0.069
_refine_ls_extinction_method none
_refine_ls_goodness_of_fit_ref 1.079
_refine_ls_hydrogen_treatment constr
_refine_ls_matrix_type full
_refine_ls_number_parameters 728
_refine_ls_number_reflns 9681
_refine_ls_number_restraints 0
_refine_ls_restrained_S_all 1.079
_refine_ls_R_factor_all 0.1162
_refine_ls_R_factor_gt 0.0812
_refine_ls_shift/su_max 0.000
_refine_ls_shift/su_mean 0.000
_refine_ls_structure_factor_coef Fsqd
_refine_ls_weighting_details 'calc w=1/[\s^2^(Fo^2^)+(0.1451P)^2^+1.2257P] where P=(Fo^2^+2Fc^2^)/3'
_refine_ls_weighting_scheme calc
_refine_ls_wR_factor_gt 0.2219
_refine_ls_wR_factor_ref 0.2603
_reflns_number_gt 6226
_reflns_number_total 9681
_reflns_threshold_expression >2sigma(I)
_cod_data_source_file ol501131j_si_002.cif
_cod_data_source_block shelxl
_cod_depositor_comments 'Adding full bibliography for 1516025.cif.'
_cod_original_cell_volume 2815.71(19)
_cod_database_code 1516025

loop_
_symmetry_equiv_pos_as_xyz
'x, y, z'
'-x, -y, -z'

loop_
_atom_site_label
_atom_site_type_symbol
_atom_site_fract_x
_atom_site_fract_y
_atom_site_fract_z
_atom_site_U_iso_or_equiv
_atom_site_adp_type
_atom_site_occupancy
_atom_site_symmetry_multiplicity
_atom_site_calc_flag
_atom_site_refinement_flags
_atom_site_disorder_assembly
_atom_site_disorder_group
C1 C 0.3378(3) 0.6253(3) 0.8817(2) 0.0398(9) Uani 1 1 d . . .
C2 C 0.3992(3) 0.5953(3) 0.9493(2) 0.0420(9) Uani 1 1 d . . .
C3 C 0.3664(3) 0.6659(3) 0.9862(2) 0.0442(10) Uani 1 1 d . . .
H1 H 0.3934 0.6657 1.0326 0.053 Uiso 1 1 calc R . .
C4 C 0.2859(3) 0.7380(3) 0.9430(2) 0.0414(9) Uani 1 1 d . . .
C5 C 0.2231(3) 0.8213(3) 0.9593(2) 0.0399(9) Uani 1 1 d . . .
C6 C 0.1374(3) 0.8774(3) 0.9146(2) 0.0387(9) Uani 1 1 d . . .
C7 C 0.0684(3) 0.9670(3) 0.9175(2) 0.0415(9) Uani 1 1 d . . .
H2 H 0.0701 1.0013 0.9533 0.050 Uiso 1 1 calc R . .
C8 C -0.0013(3) 0.9950(3) 0.8590(2) 0.0416(9) Uani 1 1 d . . .
H3 H -0.0572 1.0518 0.8475 0.050 Uiso 1 1 calc R . .
C9 C 0.0254(3) 0.9238(3) 0.8191(2) 0.0372(8) Uani 1 1 d . . .
C10 C 0.3509(3) 0.5721(3) 0.8246(2) 0.0413(9) Uani 1 1 d . . .
C11 C 0.3587(3) 0.6286(3) 0.7395(2) 0.0398(9) Uani 1 1 d . . .
H4 H 0.3468 0.7026 0.7183 0.048 Uiso 1 1 calc R . .
C12 C 0.3840(3) 0.5758(3) 0.6867(2) 0.0449(10) Uani 1 1 d . . .
H5 H 0.3889 0.6137 0.6292 0.054 Uiso 1 1 calc R . .
C13 C 0.4019(4) 0.4692(3) 0.7173(2) 0.0522(11) Uani 1 1 d . . .
H6 H 0.4216 0.4339 0.6808 0.063 Uiso 1 1 calc R . .
C14 C 0.3918(4) 0.4118(4) 0.8013(3) 0.0600(12) Uani 1 1 d . . .
H7 H 0.4015 0.3377 0.8221 0.072 Uiso 1 1 calc R . .
C15 C 0.3673(4) 0.4640(3) 0.8541(2) 0.0539(11) Uani 1 1 d . . .
H8 H 0.3616 0.4253 0.9115 0.065 Uiso 1 1 calc R . .
C16 C -0.0275(3) 0.9282(3) 0.7508(2) 0.0387(8) Uani 1 1 d . . .
C17 C -0.0670(3) 0.8435(3) 0.7471(2) 0.0444(9) Uani 1 1 d . . .
H9 H -0.0583 0.7770 0.7900 0.053 Uiso 1 1 calc R . .
C18 C -0.1188(4) 0.8547(3) 0.6819(3) 0.0545(11) Uani 1 1 d . . .
H10 H -0.1477 0.7965 0.6811 0.065 Uiso 1 1 calc R . .
C19 C -0.1290(4) 0.9511(3) 0.6169(3) 0.0571(12) Uani 1 1 d . . .
H11 H -0.1625 0.9580 0.5711 0.069 Uiso 1 1 calc R . .
C20 C -0.0902(4) 1.0362(3) 0.6195(3) 0.0567(12) Uani 1 1 d . . .
H12 H -0.0969 1.1020 0.5755 0.068 Uiso 1 1 calc R . .
C21 C -0.0413(4) 1.0257(3) 0.6865(3) 0.0495(10) Uani 1 1 d . . .
H13 H -0.0170 1.0851 0.6888 0.059 Uiso 1 1 calc R . .
C22 C 0.2509(3) 0.8478(3) 1.0255(2) 0.0458(10) Uani 1 1 d . . .
C23 C 0.3211(4) 0.9249(4) 1.0057(3) 0.0620(13) Uani 1 1 d . . .
C24 C 0.3528(4) 0.9428(5) 1.0696(3) 0.0780(16) Uani 1 1 d . . .
H14 H 0.4008 0.9948 1.0569 0.094 Uiso 1 1 calc R . .
C25 C 0.3163(4) 0.8868(6) 1.1509(3) 0.0787(18) Uani 1 1 d . . .
C26 C 0.2463(4) 0.8118(4) 1.1684(2) 0.0666(15) Uani 1 1 d . . .
H15 H 0.2213 0.7731 1.2240 0.080 Uiso 1 1 calc R . .
C27 C 0.2103(4) 0.7900(3) 1.1078(2) 0.0519(11) Uani 1 1 d . . .
C28 C 0.3647(5) 0.9851(5) 0.9186(3) 0.0763(16) Uani 1 1 d . . .
H16 H 0.4085 0.9370 0.8950 0.114 Uiso 1 1 calc R . .
H17 H 0.4109 1.0365 0.9167 0.114 Uiso 1 1 calc R . .
H18 H 0.3031 1.0210 0.8871 0.114 Uiso 1 1 calc R . .
C29 C 0.3531(6) 0.9082(7) 1.2198(4) 0.118(3) Uani 1 1 d . . .
H19 H 0.3115 0.8692 1.2722 0.178 Uiso 1 1 calc R . .
H20 H 0.3394 0.9830 1.2087 0.178 Uiso 1 1 calc R . .
H21 H 0.4318 0.8862 1.2223 0.178 Uiso 1 1 calc R . .
C30 C 0.1289(5) 0.7143(4) 1.1290(3) 0.0692(15) Uani 1 1 d . . .
H22 H 0.1209 0.6740 1.1882 0.104 Uiso 1 1 calc R . .
H23 H 0.1540 0.6669 1.1002 0.104 Uiso 1 1 calc R . .
H24 H 0.0579 0.7517 1.1128 0.104 Uiso 1 1 calc R . .
C31 C 0.7247(3) 0.4000(3) 0.54338(18) 0.0280(7) Uani 1 1 d . . .
C32 C 0.6270(3) 0.4694(3) 0.53844(19) 0.0293(7) Uani 1 1 d . . .
C33 C 0.6415(3) 0.5424(3) 0.56975(19) 0.0299(7) Uani 1 1 d . . .
H25 H 0.5903 0.5987 0.5737 0.036 Uiso 1 1 calc R . .
C34 C 0.7472(3) 0.5156(3) 0.59424(19) 0.0295(7) Uani 1 1 d . . .
C35 C 0.7962(3) 0.5604(3) 0.63505(19) 0.0305(7) Uani 1 1 d . . .
C36 C 0.8982(3) 0.5174(2) 0.66239(19) 0.0293(7) Uani 1 1 d . . .
C37 C 0.9637(3) 0.5498(3) 0.7029(2) 0.0329(8) Uani 1 1 d . . .
H26 H 0.9448 0.6068 0.7200 0.039 Uiso 1 1 calc R . .
C38 C 1.0594(3) 0.4845(3) 0.7131(2) 0.0368(8) Uani 1 1 d . . .
H27 H 1.1188 0.4882 0.7383 0.044 Uiso 1 1 calc R . .
C39 C 1.0533(3) 0.4105(3) 0.67915(19) 0.0321(7) Uani 1 1 d . . .
C40 C 0.7443(3) 0.3148(3) 0.51316(19) 0.0308(7) Uani 1 1 d . . .
C41 C 0.8350(3) 0.3072(3) 0.45682(19) 0.0343(8) Uani 1 1 d . . .
H28 H 0.8917 0.3518 0.4426 0.041 Uiso 1 1 calc R . .
C42 C 0.8419(3) 0.2338(3) 0.4216(2) 0.0413(9) Uani 1 1 d . . .
H29 H 0.9029 0.2294 0.3825 0.050 Uiso 1 1 calc R . .
C43 C 0.7616(4) 0.1679(3) 0.4427(2) 0.0450(10) Uani 1 1 d . . .
H30 H 0.7668 0.1188 0.4178 0.054 Uiso 1 1 calc R . .
C44 C 0.6731(3) 0.1729(3) 0.5001(2) 0.0438(9) Uani 1 1 d . . .
H31 H 0.6185 0.1259 0.5156 0.053 Uiso 1 1 calc R . .
C45 C 0.6637(3) 0.2456(3) 0.5351(2) 0.0367(8) Uani 1 1 d . . .
H32 H 0.6023 0.2489 0.5742 0.044 Uiso 1 1 calc R . .
C46 C 1.1401(3) 0.3257(3) 0.67730(19) 0.0314(7) Uani 1 1 d . . .
C47 C 1.2455(3) 0.3532(3) 0.6418(2) 0.0454(9) Uani 1 1 d . . .
H33 H 1.2580 0.4248 0.6166 0.054 Uiso 1 1 calc R . .
C48 C 1.3329(3) 0.2767(3) 0.6429(3) 0.0560(11) Uani 1 1 d . . .
H34 H 1.4040 0.2967 0.6173 0.067 Uiso 1 1 calc R . .
C49 C 1.3167(3) 0.1723(3) 0.6810(2) 0.0460(9) Uani 1 1 d . . .
H35 H 1.3768 0.1204 0.6836 0.055 Uiso 1 1 calc R . .
C50 C 1.2117(3) 0.1438(3) 0.7156(2) 0.0415(9) Uani 1 1 d . . .
H36 H 1.1996 0.0722 0.7407 0.050 Uiso 1 1 calc R . .
C51 C 1.1241(3) 0.2200(3) 0.7135(2) 0.0375(8) Uani 1 1 d . . .
H37 H 1.0525 0.1998 0.7371 0.045 Uiso 1 1 calc R . .
C52 C 0.7323(3) 0.6511(3) 0.6519(2) 0.0316(7) Uani 1 1 d . . .
C53 C 0.7286(3) 0.7519(3) 0.5881(2) 0.0361(8) Uani 1 1 d . . .
C54 C 0.6572(3) 0.8317(3) 0.6037(3) 0.0434(9) Uani 1 1 d . . .
H38 H 0.6517 0.8988 0.5610 0.052 Uiso 1 1 calc R . .
C55 C 0.5949(3) 0.8171(3) 0.6779(3) 0.0473(10) Uani 1 1 d . . .
C56 C 0.6028(3) 0.7176(3) 0.7398(3) 0.0494(10) Uani 1 1 d . . .
H39 H 0.5618 0.7069 0.7920 0.059 Uiso 1 1 calc R . .
C57 C 0.6689(3) 0.6334(3) 0.7276(2) 0.0393(8) Uani 1 1 d . . .
C58 C 0.8022(4) 0.7738(3) 0.5084(2) 0.0492(10) Uani 1 1 d . . .
H40 H 0.7849 0.8460 0.4714 0.074 Uiso 1 1 calc R . .
H41 H 0.7905 0.7263 0.4835 0.074 Uiso 1 1 calc R . .
H42 H 0.8791 0.7632 0.5184 0.074 Uiso 1 1 calc R . .
C59 C 0.5199(5) 0.9052(4) 0.6927(4) 0.0750(15) Uani 1 1 d . . .
H43 H 0.5636 0.9609 0.6861 0.112 Uiso 1 1 calc R . .
H44 H 0.4811 0.8795 0.7483 0.112 Uiso 1 1 calc R . .
H45 H 0.4664 0.9326 0.6531 0.112 Uiso 1 1 calc R . .
C60 C 0.6692(4) 0.5261(3) 0.7942(2) 0.0538(11) Uani 1 1 d . . .
H46 H 0.6534 0.4766 0.7726 0.081 Uiso 1 1 calc R . .
H47 H 0.6130 0.5270 0.8397 0.081 Uiso 1 1 calc R . .
H48 H 0.7416 0.5049 0.8136 0.081 Uiso 1 1 calc R . .
N1 N 0.2690(2) 0.7119(2) 0.87878(17) 0.0394(7) Uani 1 1 d . . .
N2 N 0.1084(2) 0.8522(2) 0.85334(17) 0.0371(7) Uani 1 1 d . . .
N3 N 0.4797(3) 0.5096(3) 0.96719(17) 0.0467(9) Uani 1 1 d . . .
N4 N 0.7989(2) 0.4296(2) 0.57622(15) 0.0285(6) Uani 1 1 d . . .
N5 N 0.9552(2) 0.4298(2) 0.64926(16) 0.0297(6) Uani 1 1 d . . .
N6 N 0.5386(2) 0.4637(2) 0.50154(15) 0.0297(6) Uani 1 1 d . . .
B1 B 0.1803(4) 0.7733(4) 0.8193(3) 0.0526(13) Uani 1 1 d . . .
B2 B 0.9154(3) 0.3751(3) 0.5986(2) 0.0321(8) Uani 1 1 d . . .
F1 F 0.2310(3) 0.8331(3) 0.74231(14) 0.0937(12) Uani 1 1 d . . .
F2 F 0.1219(3) 0.7042(3) 0.8138(2) 0.1010(13) Uani 1 1 d . . .
F3 F 0.90659(17) 0.27065(15) 0.64679(13) 0.0449(6) Uani 1 1 d . . .
F4 F 0.98958(16) 0.38658(17) 0.52964(12) 0.0420(5) Uani 1 1 d . . .
C61 C 0.0144(9) 0.5100(9) 0.0313(7) 0.173(5) Uani 1 1 d . . .
H49 H -0.0394 0.4803 0.0801 0.208 Uiso 1 1 calc R . .
H50 H 0.0049 0.5866 0.0156 0.208 Uiso 1 1 calc R . .
C62 C 0.2474(7) 0.1991(9) 0.0635(5) 0.151(4) Uani 1 1 d . . .
H51 H 0.2416 0.1233 0.0922 0.181 Uiso 0.529(7) 1 calc PR A 1
H52 H 0.2153 0.2313 0.1035 0.181 Uiso 0.529(7) 1 calc PR A 1
H53 H 0.2325 0.1253 0.0931 0.181 Uiso 0.471(7) 1 calc PR A 2
H54 H 0.2044 0.2427 0.0924 0.181 Uiso 0.471(7) 1 calc PR A 2
C63 C 0.1715(10) 0.2381(12) -0.0026(14) 0.128(7) Uani 0.529(7) 1 d P A 1
H55 H 0.1732 0.3147 -0.0290 0.153 Uiso 0.529(7) 1 calc PR A 1
H56 H 0.0961 0.2256 0.0259 0.153 Uiso 0.529(7) 1 calc PR A 1
C64 C 0.2314(15) 0.2404(13) -0.0261(10) 0.107(6) Uani 0.471(7) 1 d P A 2
H57 H 0.2800 0.1985 -0.0542 0.129 Uiso 0.471(7) 1 calc PR A 2
H58 H 0.2476 0.3141 -0.0540 0.129 Uiso 0.471(7) 1 calc PR A 2
Cl1 Cl 0.14431(17) 0.4656(2) 0.06084(14) 0.1280(8) Uani 1 1 d . . .
Cl2 Cl 0.3864(2) 0.2150(2) 0.0440(2) 0.2031(17) Uani 1 1 d . A .
Cl3 Cl 0.1875(3) 0.1943(3) -0.0778(2) 0.1009(16) Uani 0.529(7) 1 d P A 1
Cl4 Cl 0.0959(5) 0.2297(5) -0.0263(4) 0.173(4) Uani 0.471(7) 1 d P A 2

loop_
_atom_site_aniso_label
_atom_site_aniso_U_11
_atom_site_aniso_U_22
_atom_site_aniso_U_33
_atom_site_aniso_U_23
_atom_site_aniso_U_13
_atom_site_aniso_U_12
C1 0.037(2) 0.046(2) 0.0250(17) -0.0092(15) -0.0058(14) 0.0167(16)
C2 0.040(2) 0.051(2) 0.0243(17) -0.0113(16) -0.0095(15) 0.0231(17)
C3 0.039(2) 0.058(2) 0.0258(17) -0.0123(17) -0.0105(15) 0.0191(18)
C4 0.038(2) 0.055(2) 0.0254(17) -0.0147(16) -0.0068(15) 0.0131(17)
C5 0.035(2) 0.053(2) 0.0243(17) -0.0139(16) -0.0035(14) 0.0129(16)
C6 0.037(2) 0.049(2) 0.0250(17) -0.0142(16) -0.0049(14) 0.0100(16)
C7 0.040(2) 0.045(2) 0.0329(19) -0.0138(16) -0.0074(16) 0.0121(16)
C8 0.039(2) 0.039(2) 0.040(2) -0.0133(17) -0.0067(16) 0.0126(16)
C9 0.0330(19) 0.0340(19) 0.0360(19) -0.0076(15) -0.0091(15) 0.0106(15)
C10 0.039(2) 0.047(2) 0.036(2) -0.0183(17) -0.0082(16) 0.0137(16)
C11 0.0319(19) 0.053(2) 0.0311(18) -0.0164(17) -0.0116(15) 0.0152(16)
C12 0.033(2) 0.064(3) 0.0340(19) -0.0196(18) -0.0105(15) 0.0138(18)
C13 0.050(3) 0.064(3) 0.049(2) -0.032(2) -0.0151(19) 0.016(2)
C14 0.068(3) 0.052(3) 0.057(3) -0.023(2) -0.013(2) 0.017(2)
C15 0.063(3) 0.053(3) 0.037(2) -0.0153(19) -0.0122(19) 0.020(2)
C16 0.0312(19) 0.036(2) 0.043(2) -0.0110(16) -0.0137(15) 0.0119(15)
C17 0.039(2) 0.0305(19) 0.058(2) -0.0096(17) -0.0159(18) 0.0050(16)
C18 0.048(2) 0.042(2) 0.078(3) -0.020(2) -0.035(2) 0.0073(18)
C19 0.060(3) 0.049(2) 0.069(3) -0.022(2) -0.039(2) 0.006(2)
C20 0.064(3) 0.044(2) 0.055(3) -0.003(2) -0.034(2) 0.002(2)
C21 0.054(3) 0.034(2) 0.062(3) -0.0125(18) -0.030(2) 0.0028(18)
C22 0.039(2) 0.060(3) 0.035(2) -0.0221(18) -0.0115(16) 0.0212(19)
C23 0.046(3) 0.105(4) 0.041(2) -0.038(3) -0.0086(19) 0.006(3)
C24 0.056(3) 0.139(5) 0.057(3) -0.054(3) -0.012(2) -0.007(3)
C25 0.050(3) 0.147(6) 0.050(3) -0.055(3) -0.021(2) 0.021(3)
C26 0.062(3) 0.099(4) 0.025(2) -0.025(2) -0.014(2) 0.041(3)
C27 0.053(3) 0.061(3) 0.030(2) -0.0167(19) -0.0091(17) 0.031(2)
C28 0.066(3) 0.118(5) 0.054(3) -0.037(3) -0.002(2) -0.030(3)
C29 0.083(4) 0.229(9) 0.069(4) -0.088(5) -0.029(3) 0.017(5)
C30 0.094(4) 0.057(3) 0.035(2) -0.009(2) 0.005(2) 0.015(3)
C31 0.0269(17) 0.0319(17) 0.0234(16) -0.0104(13) -0.0033(13) 0.0018(13)
C32 0.0237(16) 0.0357(18) 0.0287(17) -0.0133(14) -0.0062(13) 0.0023(13)
C33 0.0259(17) 0.0329(18) 0.0307(17) -0.0131(14) -0.0075(13) 0.0052(13)
C34 0.0267(17) 0.0337(18) 0.0293(17) -0.0148(14) -0.0054(13) 0.0037(13)
C35 0.0273(17) 0.0345(18) 0.0284(17) -0.0117(14) -0.0032(13) -0.0002(14)
C36 0.0273(17) 0.0302(17) 0.0286(17) -0.0111(14) -0.0036(13) 0.0015(13)
C37 0.0284(18) 0.0363(19) 0.0357(18) -0.0144(15) -0.0077(14) -0.0022(14)
C38 0.0292(18) 0.0374(19) 0.042(2) -0.0110(16) -0.0102(15) -0.0028(15)
C39 0.0278(18) 0.0325(18) 0.0302(17) -0.0065(14) -0.0053(13) 0.0004(14)
C40 0.0358(19) 0.0295(17) 0.0260(16) -0.0100(14) -0.0127(14) 0.0081(14)
C41 0.0358(19) 0.0357(18) 0.0287(17) -0.0128(15) -0.0075(14) 0.0090(15)
C42 0.047(2) 0.046(2) 0.0293(18) -0.0170(16) -0.0098(16) 0.0127(18)
C43 0.066(3) 0.036(2) 0.039(2) -0.0197(17) -0.0219(19) 0.0120(19)
C44 0.054(2) 0.0332(19) 0.046(2) -0.0129(17) -0.0230(19) 0.0041(17)
C45 0.036(2) 0.0358(19) 0.0365(19) -0.0130(15) -0.0099(15) 0.0053(15)
C46 0.0260(17) 0.0349(18) 0.0302(17) -0.0094(14) -0.0072(13) 0.0015(14)
C47 0.033(2) 0.041(2) 0.054(2) -0.0127(18) -0.0040(17) 0.0010(16)
C48 0.030(2) 0.058(3) 0.069(3) -0.018(2) 0.0001(19) 0.0059(18)
C49 0.032(2) 0.046(2) 0.055(2) -0.0175(19) -0.0123(17) 0.0122(16)
C50 0.043(2) 0.0358(19) 0.040(2) -0.0107(16) -0.0119(16) 0.0076(16)
C51 0.0320(19) 0.0361(19) 0.041(2) -0.0106(16) -0.0088(15) 0.0007(15)
C52 0.0262(17) 0.0348(18) 0.0380(19) -0.0182(15) -0.0112(14) 0.0048(14)
C53 0.0305(19) 0.0382(19) 0.042(2) -0.0180(16) -0.0099(15) 0.0026(15)
C54 0.040(2) 0.034(2) 0.060(2) -0.0210(18) -0.0174(18) 0.0052(16)
C55 0.036(2) 0.048(2) 0.067(3) -0.035(2) -0.0042(19) 0.0049(17)
C56 0.042(2) 0.057(3) 0.060(3) -0.039(2) 0.0022(19) 0.0003(19)
C57 0.034(2) 0.046(2) 0.043(2) -0.0246(17) -0.0028(16) -0.0003(16)
C58 0.053(3) 0.042(2) 0.050(2) -0.0160(19) -0.0080(19) 0.0009(18)
C59 0.070(3) 0.061(3) 0.102(4) -0.052(3) 0.005(3) 0.009(2)
C60 0.062(3) 0.057(3) 0.036(2) -0.0175(19) 0.0055(18) 0.002(2)
N1 0.0376(17) 0.0478(18) 0.0286(15) -0.0159(13) -0.0109(12) 0.0179(14)
N2 0.0313(16) 0.0422(17) 0.0331(15) -0.0137(13) -0.0067(12) 0.0104(13)
N3 0.0417(18) 0.060(2) 0.0261(15) -0.0130(15) -0.0080(13) 0.0246(16)
N4 0.0251(14) 0.0319(15) 0.0276(14) -0.0122(12) -0.0049(11) 0.0039(11)
N5 0.0216(14) 0.0333(15) 0.0313(14) -0.0111(12) -0.0029(11) 0.0016(11)
N6 0.0245(14) 0.0335(15) 0.0286(14) -0.0113(12) -0.0062(11) 0.0058(10)
B1 0.046(3) 0.062(3) 0.052(3) -0.032(2) -0.025(2) 0.036(2)
B2 0.026(2) 0.032(2) 0.038(2) -0.0145(17) -0.0084(16) 0.0046(15)
F1 0.102(2) 0.117(2) 0.0284(13) -0.0206(14) -0.0169(13) 0.074(2)
F2 0.082(2) 0.094(2) 0.176(3) -0.098(2) -0.089(2) 0.0602(18)
F3 0.0412(12) 0.0313(11) 0.0613(13) -0.0123(10) -0.0245(10) 0.0038(9)
F4 0.0287(11) 0.0599(14) 0.0449(12) -0.0321(11) -0.0016(9) 0.0040(9)
C61 0.166(10) 0.195(10) 0.203(11) -0.115(9) -0.087(9) 0.034(8)
C62 0.093(6) 0.203(10) 0.100(6) -0.030(6) 0.010(4) 0.045(6)
C63 0.016(6) 0.103(10) 0.25(2) -0.053(12) -0.002(9) -0.015(6)
C64 0.069(11) 0.111(12) 0.104(12) -0.019(9) 0.026(9) -0.008(9)
Cl1 0.0957(14) 0.177(2) 0.1494(17) -0.0964(16) -0.0379(12) -0.0018(13)
Cl2 0.0992(17) 0.156(2) 0.209(3) 0.065(2) 0.0039(17) 0.0063(15)
Cl3 0.067(2) 0.102(2) 0.136(3) -0.046(2) -0.0136(19) -0.0129(16)
Cl4 0.112(5) 0.136(5) 0.220(7) 0.009(4) -0.047(4) -0.046(4)

loop_
_atom_type_symbol
_atom_type_description
_atom_type_scat_dispersion_real
_atom_type_scat_dispersion_imag
_atom_type_scat_source
C C 0.0033 0.0016 'International Tables Vol C Tables 4.2.6.8 and 6.1.1.4'
H H 0.0000 0.0000 'International Tables Vol C Tables 4.2.6.8 and 6.1.1.4'
B B 0.0013 0.0007 'International Tables Vol C Tables 4.2.6.8 and 6.1.1.4'
F F 0.0171 0.0103 'International Tables Vol C Tables 4.2.6.8 and 6.1.1.4'
N N 0.0061 0.0033 'International Tables Vol C Tables 4.2.6.8 and 6.1.1.4'
Cl Cl 0.1484 0.1585 'International Tables Vol C Tables 4.2.6.8 and 6.1.1.4'

loop_
_geom_angle_atom_site_label_1
_geom_angle_atom_site_label_2
_geom_angle_atom_site_label_3
_geom_angle
_geom_angle_site_symmetry_1
N1 C1 C2 108.4(3) .
N1 C1 C10 126.7(3) .
C2 C1 C10 124.9(3) .
C3 C2 N3 130.3(3) .
C3 C2 C1 107.7(3) .
N3 C2 C1 122.0(3) .
C2 C3 C4 107.3(3) .
C2 C3 H1 126.4 .
C4 C3 H1 126.4 .
C3 C4 N1 109.1(3) .
C3 C4 C5 129.1(3) .
N1 C4 C5 121.7(3) .
C6 C5 C4 120.6(3) .
C6 C5 C22 121.1(3) .
C4 C5 C22 118.2(3) .
C5 C6 N2 122.0(3) .
C5 C6 C7 129.9(3) .
N2 C6 C7 108.0(3) .
C8 C7 C6 107.5(3) .
C8 C7 H2 126.2 .
C6 C7 H2 126.2 .
C7 C8 C9 107.4(3) .
C7 C8 H3 126.3 .
C9 C8 H3 126.3 .
N2 C9 C8 109.3(3) .
N2 C9 C16 125.7(3) .
C8 C9 C16 125.0(3) .
C15 C10 C11 119.0(4) .
C15 C10 C1 119.5(3) .
C11 C10 C1 121.2(4) .
C12 C11 C10 119.8(4) .
C12 C11 H4 120.1 .
C10 C11 H4 120.1 .
C13 C12 C11 120.1(4) .
C13 C12 H5 120.0 .
C11 C12 H5 120.0 .
C12 C13 C14 121.0(4) .
C12 C13 H6 119.5 .
C14 C13 H6 119.5 .
C15 C14 C13 119.1(4) .
C15 C14 H7 120.5 .
C13 C14 H7 120.5 .
C14 C15 C10 121.0(4) .
C14 C15 H8 119.5 .
C10 C15 H8 119.5 .
C17 C16 C21 118.5(3) .
C17 C16 C9 124.3(3) .
C21 C16 C9 117.1(3) .
C18 C17 C16 120.8(3) .
C18 C17 H9 119.6 .
C16 C17 H9 119.6 .
C17 C18 C19 120.3(4) .
C17 C18 H10 119.8 .
C19 C18 H10 119.8 .
C20 C19 C18 119.6(4) .
C20 C19 H11 120.2 .
C18 C19 H11 120.2 .
C19 C20 C21 120.0(4) .
C19 C20 H12 120.0 .
C21 C20 H12 120.0 .
C20 C21 C16 120.6(4) .
C20 C21 H13 119.7 .
C16 C21 H13 119.7 .
C23 C22 C27 121.4(4) .
C23 C22 C5 119.4(4) .
C27 C22 C5 119.1(4) .
C22 C23 C24 118.3(4) .
C22 C23 C28 121.1(4) .
C24 C23 C28 120.5(5) .
C25 C24 C23 122.0(6) .
C25 C24 H14 119.0 .
C23 C24 H14 119.0 .
C26 C25 C24 118.3(4) .
C26 C25 C29 121.0(5) .
C24 C25 C29 120.6(6) .
C25 C26 C27 123.0(4) .
C25 C26 H15 118.5 .
C27 C26 H15 118.5 .
C26 C27 C22 117.0(5) .
C26 C27 C30 121.1(4) .
C22 C27 C30 121.9(4) .
C23 C28 H16 109.5 .
C23 C28 H17 109.5 .
H16 C28 H17 109.5 .
C23 C28 H18 109.5 .
H16 C28 H18 109.5 .
H17 C28 H18 109.5 .
C25 C29 H19 109.5 .
C25 C29 H20 109.5 .
H19 C29 H20 109.5 .
C25 C29 H21 109.5 .
H19 C29 H21 109.5 .
H20 C29 H21 109.5 .
C27 C30 H22 109.5 .
C27 C30 H23 109.5 .
H22 C30 H23 109.5 .
C27 C30 H24 109.5 .
H22 C30 H24 109.5 .
H23 C30 H24 109.5 .
N4 C31 C32 108.8(3) .
N4 C31 C40 126.1(3) .
C32 C31 C40 125.0(3) .
C33 C32 N6 129.6(3) .
C33 C32 C31 108.1(3) .
N6 C32 C31 122.1(3) .
C32 C33 C34 106.1(3) .
C32 C33 H25 127.0 .
C34 C33 H25 127.0 .
C35 C34 N4 122.3(3) .
C35 C34 C33 127.6(3) .
N4 C34 C33 110.0(3) .
C36 C35 C34 120.2(3) .
C36 C35 C52 122.2(3) .
C34 C35 C52 117.4(3) .
C35 C36 N5 121.8(3) .
C35 C36 C37 130.2(3) .
N5 C36 C37 108.0(3) .
C38 C37 C36 107.8(3) .
C38 C37 H26 126.1 .
C36 C37 H26 126.1 .
C37 C38 C39 107.5(3) .
C37 C38 H27 126.3 .
C39 C38 H27 126.3 .
N5 C39 C38 109.2(3) .
N5 C39 C46 125.9(3) .
C38 C39 C46 124.9(3) .
C41 C40 C45 118.9(3) .
C41 C40 C31 121.9(3) .
C45 C40 C31 118.8(3) .
C42 C41 C40 119.6(4) .
C42 C41 H28 120.2 .
C40 C41 H28 120.2 .
C43 C42 C41 120.8(4) .
C43 C42 H29 119.6 .
C41 C42 H29 119.6 .
C42 C43 C44 120.1(3) .
C42 C43 H30 120.0 .
C44 C43 H30 120.0 .
C45 C44 C43 120.3(4) .
C45 C44 H31 119.8 .
C43 C44 H31 119.8 .
C44 C45 C40 120.3(4) .
C44 C45 H32 119.8 .
C40 C45 H32 119.8 .
C47 C46 C51 118.4(3) .
C47 C46 C39 117.7(3) .
C51 C46 C39 123.8(3) .
C46 C47 C48 120.7(4) .
C46 C47 H33 119.7 .
C48 C47 H33 119.7 .
C49 C48 C47 120.4(4) .
C49 C48 H34 119.8 .
C47 C48 H34 119.8 .
C48 C49 C50 119.4(4) .
C48 C49 H35 120.3 .
C50 C49 H35 120.3 .
C49 C50 C51 120.2(4) .
C49 C50 H36 119.9 .
C51 C50 H36 119.9 .
C50 C51 C46 120.8(3) .
C50 C51 H37 119.6 .
C46 C51 H37 119.6 .
C57 C52 C53 120.9(3) .
C57 C52 C35 119.2(3) .
C53 C52 C35 119.6(3) .
C54 C53 C52 117.6(3) .
C54 C53 C58 120.9(3) .
C52 C53 C58 121.4(3) .
C55 C54 C53 122.9(4) .
C55 C54 H38 118.6 .
C53 C54 H38 118.6 .
C54 C55 C56 118.0(4) .
C54 C55 C59 121.4(4) .
C56 C55 C59 120.6(4) .
C55 C56 C57 122.2(4) .
C55 C56 H39 118.9 .
C57 C56 H39 118.9 .
C52 C57 C56 118.4(3) .
C52 C57 C60 121.1(3) .
C56 C57 C60 120.4(3) .
C53 C58 H40 109.5 .
C53 C58 H41 109.5 .
H40 C58 H41 109.5 .
C53 C58 H42 109.5 .
H40 C58 H42 109.5 .
H41 C58 H42 109.5 .
C55 C59 H43 109.5 .
C55 C59 H44 109.5 .
H43 C59 H44 109.5 .
C55 C59 H45 109.5 .
H43 C59 H45 109.5 .
H44 C59 H45 109.5 .
C57 C60 H46 109.5 .
C57 C60 H47 109.5 .
H46 C60 H47 109.5 .
C57 C60 H48 109.5 .
H46 C60 H48 109.5 .
H47 C60 H48 109.5 .
C1 N1 C4 107.6(3) .
C1 N1 B1 129.1(3) .
C4 N1 B1 123.2(3) .
C9 N2 C6 107.6(3) .
C9 N2 B1 127.5(3) .
C6 N2 B1 123.3(3) .
N3 N3 C2 113.0(4) 2_667
C31 N4 C34 107.0(3) .
C31 N4 B2 128.6(3) .
C34 N4 B2 124.2(3) .
C39 N5 C36 107.5(3) .
C39 N5 B2 127.8(3) .
C36 N5 B2 124.2(3) .
N6 N6 C32 112.9(3) 2_666
F2 B1 F1 110.7(4) .
F2 B1 N2 113.1(4) .
F1 B1 N2 106.2(4) .
F2 B1 N1 108.6(4) .
F1 B1 N1 110.3(4) .
N2 B1 N1 107.9(3) .
F4 B2 F3 111.0(3) .
F4 B2 N4 111.6(3) .
F3 B2 N4 108.9(3) .
F4 B2 N5 108.9(3) .
F3 B2 N5 109.5(3) .
N4 B2 N5 107.0(3) .
C61 C61 Cl1 119.4(11) 2_565
C61 C61 H49 107.5 2_565
Cl1 C61 H49 107.5 .
C61 C61 H50 107.5 2_565
Cl1 C61 H50 107.5 .
H49 C61 H50 107.0 .
C64 C62 C63 30.1(7) .
C64 C62 Cl2 94.4(9) .
C63 C62 Cl2 123.7(9) .
C64 C62 H51 113.6 .
C63 C62 H51 106.4 .
Cl2 C62 H51 106.4 .
C64 C62 H52 126.9 .
C63 C62 H52 106.4 .
Cl2 C62 H52 106.4 .
H51 C62 H52 106.5 .
C64 C62 H53 112.9 .
C63 C62 H53 102.5 .
Cl2 C62 H53 112.9 .
H51 C62 H53 6.5 .
H52 C62 H53 103.1 .
C64 C62 H54 112.9 .
C63 C62 H54 92.6 .
Cl2 C62 H54 112.9 .
H51 C62 H54 114.8 .
H52 C62 H54 14.3 .
H53 C62 H54 110.3 .
C62 C63 Cl3 122.7(10) .
C62 C63 H55 106.6 .
Cl3 C63 H55 106.6 .
C62 C63 H56 106.6 .
Cl3 C63 H56 106.6 .
H55 C63 H56 106.6 .
C62 C64 Cl4 105.1(10) .
C62 C64 H57 110.7 .
Cl4 C64 H57 110.7 .
C62 C64 H58 110.7 .
Cl4 C64 H58 110.7 .
H57 C64 H58 108.8 .

loop_
_geom_bond_atom_site_label_1
_geom_bond_atom_site_label_2
_geom_bond_distance
_geom_bond_site_symmetry_2
C1 N1 1.358(4) .
C1 C2 1.432(5) .
C1 C10 1.467(5) .
C2 C3 1.375(5) .
C2 N3 1.405(4) .
C3 C4 1.396(5) .
C3 H1 0.9500 .
C4 N1 1.399(5) .
C4 C5 1.403(5) .
C5 C6 1.388(5) .
C5 C22 1.486(5) .
C6 N2 1.399(5) .
C6 C7 1.419(5) .
C7 C8 1.375(5) .
C7 H2 0.9500 .
C8 C9 1.417(5) .
C8 H3 0.9500 .
C9 N2 1.360(4) .
C9 C16 1.468(5) .
C10 C15 1.388(6) .
C10 C11 1.406(5) .
C11 C12 1.391(5) .
C11 H4 0.9500 .
C12 C13 1.369(6) .
C12 H5 0.9500 .
C13 C14 1.391(6) .
C13 H6 0.9500 .
C14 C15 1.383(6) .
C14 H7 0.9500 .
C15 H8 0.9500 .
C16 C17 1.387(5) .
C16 C21 1.405(5) .
C17 C18 1.378(6) .
C17 H9 0.9500 .
C18 C19 1.396(6) .
C18 H10 0.9500 .
C19 C20 1.380(6) .
C19 H11 0.9500 .
C20 C21 1.387(6) .
C20 H12 0.9500 .
C21 H13 0.9500 .
C22 C23 1.396(7) .
C22 C27 1.417(6) .
C23 C24 1.398(6) .
C23 C28 1.500(7) .
C24 C25 1.386(8) .
C24 H14 0.9500 .
C25 C26 1.378(8) .
C25 C29 1.541(7) .
C26 C27 1.400(7) .
C26 H15 0.9500 .
C27 C30 1.478(7) .
C28 H16 0.9800 .
C28 H17 0.9800 .
C28 H18 0.9800 .
C29 H19 0.9800 .
C29 H20 0.9800 .
C29 H21 0.9800 .
C30 H22 0.9800 .
C30 H23 0.9800 .
C30 H24 0.9800 .
C31 N4 1.371(4) .
C31 C32 1.422(4) .
C31 C40 1.472(5) .
C32 C33 1.399(5) .
C32 N6 1.406(4) .
C33 C34 1.404(4) .
C33 H25 0.9500 .
C34 C35 1.397(5) .
C34 N4 1.402(4) .
C35 C36 1.396(5) .
C35 C52 1.498(5) .
C36 N5 1.402(4) .
C36 C37 1.411(5) .
C37 C38 1.372(5) .
C37 H26 0.9500 .
C38 C39 1.416(5) .
C38 H27 0.9500 .
C39 N5 1.362(4) .
C39 C46 1.481(5) .
C40 C41 1.396(5) .
C40 C45 1.404(5) .
C41 C42 1.396(5) .
C41 H28 0.9500 .
C42 C43 1.370(6) .
C42 H29 0.9500 .
C43 C44 1.382(6) .
C43 H30 0.9500 .
C44 C45 1.379(5) .
C44 H31 0.9500 .
C45 H32 0.9500 .
C46 C47 1.393(5) .
C46 C51 1.395(5) .
C47 C48 1.397(6) .
C47 H33 0.9500 .
C48 C49 1.381(6) .
C48 H34 0.9500 .
C49 C50 1.389(6) .
C49 H35 0.9500 .
C50 C51 1.394(5) .
C50 H36 0.9500 .
C51 H37 0.9500 .
C52 C57 1.395(5) .
C52 C53 1.423(5) .
C53 C54 1.401(5) .
C53 C58 1.502(5) .
C54 C55 1.374(6) .
C54 H38 0.9500 .
C55 C56 1.398(6) .
C55 C59 1.510(6) .
C56 C57 1.398(5) .
C56 H39 0.9500 .
C57 C60 1.505(6) .
C58 H40 0.9800 .
C58 H41 0.9800 .
C58 H42 0.9800 .
C59 H43 0.9800 .
C59 H44 0.9800 .
C59 H45 0.9800 .
C60 H46 0.9800 .
C60 H47 0.9800 .
C60 H48 0.9800 .
N1 B1 1.574(5) .
N2 B1 1.560(5) .
N3 N3 1.276(6) 2_667
N4 B2 1.563(4) .
N5 B2 1.582(5) .
N6 N6 1.274(5) 2_666
B1 F2 1.344(7) .
B1 F1 1.396(6) .
B2 F4 1.376(4) .
B2 F3 1.386(4) .
C61 C61 1.377(16) 2_565
C61 Cl1 1.729(10) .
C61 H49 0.9900 .
C61 H50 0.9900 .
C62 C64 1.516(19) .
C62 C63 1.520(19) .
C62 Cl2 1.732(9) .
C62 H51 0.9900 .
C62 H52 0.9900 .
C62 H53 0.9900 .
C62 H54 0.9900 .
C63 Cl3 1.66(2) .
C63 H55 0.9900 .
C63 H56 0.9900 .
C64 Cl4 1.71(2) .
C64 H57 0.9900 .
C64 H58 0.9900 .
